data_4120652
loop_
_publ_author_name
'Adriaenssens, Louis'
'Gil-Ram\'irez, Guzm\'an'
'Frontera, Antonio'
'Qui\~nonero, David'
'Escudero-Ad\'an, Eduardo C'
'Ballester, Pablo'

_publ_section_title
;
 Thermodynamic Characterization of Halide-\p Interactions in Solution
 Using &quot;Two-Wall&quot; Aryl Extended Calix[4]pyrroles as Model
 System.
;
_journal_issue 8
_journal_name_full 'Journal of the American Chemical Society'
_journal_page_first 3208
_journal_paper_doi 10.1021/ja412098v
_journal_volume 136
_journal_year 2014
_chemical_formula_sum 'C16 H15 Br N2'
_chemical_formula_weight 315.21
_chemical_name_systematic
; 
 ? 
;
_space_group_IT_number 14
_symmetry_cell_setting monoclinic
_symmetry_space_group_name_Hall '-P 2ybc'
_symmetry_space_group_name_H-M 'P 1 21/c 1'
_atom_sites_solution_hydrogens geom
_atom_sites_solution_primary direct
_atom_sites_solution_secondary difmap
_audit_creation_method SHELXL-97
_cell_angle_alpha 90.00
_cell_angle_beta 109.139(9)
_cell_angle_gamma 90.00
_cell_formula_units_Z 8
_cell_length_a 15.485(2)
_cell_length_b 17.588(2)
_cell_length_c 10.7656(16)
_cell_measurement_reflns_used 2379
_cell_measurement_temperature 100(2)
_cell_measurement_theta_max 27.38
_cell_measurement_theta_min 2.78
_cell_volume 2769.9(6)
_computing_cell_refinement 'Bruker APEX2 v2011.4-0'
_computing_data_collection 'Bruker APEX2 v2011.4-0'
_computing_data_reduction 'Bruker SAINT V7.60A'
_computing_molecular_graphics 'Bruker SHELXTL'
_computing_publication_material 'Bruker SHELXTL'
_computing_structure_refinement 'SHELXS-97 (Sheldrick, 2008)'
_computing_structure_solution Sir2011
_diffrn_ambient_temperature 100(2)
_diffrn_detector_area_resol_mean 512
_diffrn_detector_type '4K CCD area detector APEX II'
_diffrn_measured_fraction_theta_full 0.970
_diffrn_measured_fraction_theta_max 0.863
_diffrn_measurement_device_type 'Kappa 4-axis goniometer bruker-nonius'
_diffrn_measurement_method
;
 Fullsphere data collection, phi and omega scans
;
_diffrn_measurement_specimen_support 'magnetic support with MicroMount'
_diffrn_radiation_monochromator 'Multilayer Montel 200 mirrors'
_diffrn_radiation_type MoK\a
_diffrn_radiation_wavelength 0.71073
_diffrn_reflns_av_R_equivalents 0.1232
_diffrn_reflns_av_sigmaI/netI 0.1894
_diffrn_reflns_limit_h_max 23
_diffrn_reflns_limit_h_min -20
_diffrn_reflns_limit_k_max 26
_diffrn_reflns_limit_k_min -18
_diffrn_reflns_limit_l_max 16
_diffrn_reflns_limit_l_min -12
_diffrn_reflns_number 18099
_diffrn_reflns_theta_full 25.00
_diffrn_reflns_theta_max 32.84
_diffrn_reflns_theta_min 2.78
_diffrn_source 'Rotating anode X-ray tube'
_diffrn_source_current 70
_diffrn_source_power 50
_diffrn_source_size '3 mm x 0.3 mm fine focus'
_diffrn_source_type 'Bruker-Nonius FR 591'
_exptl_absorpt_coefficient_mu 2.955
_exptl_absorpt_correction_T_max 0.7565
_exptl_absorpt_correction_T_min 0.3196
_exptl_absorpt_correction_type empirical
_exptl_absorpt_process_details
; 
 SADABS Version 2008/1 Bruker-Nonius
 Blessing, Acta Cryst. (1995) A51 33-38
;
_exptl_crystal_colour white
_exptl_crystal_density_diffrn 1.512
_exptl_crystal_density_method 'not measured'
_exptl_crystal_description block
_exptl_crystal_F_000 1280
_exptl_crystal_size_max 0.50
_exptl_crystal_size_mid 0.30
_exptl_crystal_size_min 0.10
_refine_diff_density_max 1.645
_refine_diff_density_min -0.929
_refine_diff_density_rms 0.157
_refine_ls_extinction_method none
_refine_ls_goodness_of_fit_ref 0.965
_refine_ls_hydrogen_treatment noref
_refine_ls_matrix_type full
_refine_ls_number_parameters 345
_refine_ls_number_reflns 8894
_refine_ls_number_restraints 0
_refine_ls_restrained_S_all 0.965
_refine_ls_R_factor_all 0.1994
_refine_ls_R_factor_gt 0.0825
_refine_ls_shift/su_max 0.001
_refine_ls_shift/su_mean 0.000
_refine_ls_structure_factor_coef Fsqd
_refine_ls_weighting_details 'calc w=1/[\s^2^(Fo^2^)+(0.0937P)^2^+0.0000P] where P=(Fo^2^+2Fc^2^)/3'
_refine_ls_weighting_scheme calc
_refine_ls_wR_factor_gt 0.1694
_refine_ls_wR_factor_ref 0.2137
_reflns_number_gt 3983
_reflns_number_total 8894
_reflns_threshold_expression >2sigma(I)
_cod_data_source_file ja412098v_si_020.cif
_cod_data_source_block gg120p21c
_cod_depositor_comments
;
The following automatic conversions were performed:

'_symmetry_cell_setting' value 'Monoclinic' changed to 'monoclinic'
according to
/usr/data/users/saulius/automatic-downloads/current/ACS/lib/dictionaries/cif_core.dic
dictionary named 'cif_core.dic' version 2.4.2 from 2011-04-26.

Automatic conversion script
Id: cif_fix_values 2281 2013-09-26 08:29:07Z andrius 
;
_cod_original_cell_volume 2769.9(7)
_cod_original_sg_symbol_H-M P2(1)/c
_cod_database_code 4120652

loop_
_symmetry_equiv_pos_as_xyz
'x, y, z'
'-x, y+1/2, -z+1/2'
'-x, -y, -z'
'x, -y-1/2, z-1/2'

loop_
_atom_site_label
_atom_site_type_symbol
_atom_site_fract_x
_atom_site_fract_y
_atom_site_fract_z
_atom_site_U_iso_or_equiv
_atom_site_adp_type
_atom_site_occupancy
_atom_site_symmetry_multiplicity
_atom_site_calc_flag
_atom_site_refinement_flags
Br1A Br 0.17419(4) 0.47301(3) 1.03496(6) 0.02881(17) Uani 1 1 d .
C1A C -0.0764(4) 0.1619(3) 0.5282(6) 0.0238(12) Uani 1 1 d .
H1A H -0.0733 0.1176 0.5801 0.029 Uiso 1 1 calc R
N1A N -0.0180(3) 0.2229(2) 0.5618(5) 0.0225(10) Uani 1 1 d .
H1A1 H 0.0286 0.2273 0.6349 0.027 Uiso 1 1 calc R
C2A C -0.1389(4) 0.1751(3) 0.4094(6) 0.0281(13) Uani 1 1 d .
H2A H -0.1873 0.1422 0.3628 0.034 Uiso 1 1 calc R
N2A N 0.1363(4) 0.2651(2) 0.4363(5) 0.0310(12) Uani 1 1 d .
H2A1 H 0.1301 0.2295 0.4902 0.037 Uiso 1 1 calc R
C3A C -0.1189(4) 0.2473(3) 0.3667(6) 0.0241(12) Uani 1 1 d .
H3A H -0.1515 0.2715 0.2860 0.029 Uiso 1 1 calc R
C4A C -0.0443(4) 0.2759(3) 0.4627(6) 0.0214(11) Uani 1 1 d .
C5A C 0.0115(4) 0.3470(3) 0.4664(6) 0.0235(12) Uani 1 1 d .
C6A C 0.0550(4) 0.3766(3) 0.6075(6) 0.0209(11) Uani 1 1 d .
C7A C -0.0004(4) 0.3831(3) 0.6881(6) 0.0232(11) Uani 1 1 d .
H7A H -0.0625 0.3673 0.6559 0.028 Uiso 1 1 calc R
C8A C 0.0356(4) 0.4125(3) 0.8142(6) 0.0246(12) Uani 1 1 d .
H8A H -0.0014 0.4167 0.8689 0.029 Uiso 1 1 calc R
C9A C 0.1251(4) 0.4355(3) 0.8591(5) 0.0197(11) Uani 1 1 d .
C10A C 0.1811(4) 0.4304(3) 0.7818(5) 0.0210(11) Uani 1 1 d .
H10A H 0.2429 0.4469 0.8142 0.025 Uiso 1 1 calc R
C11A C 0.1444(4) 0.4007(3) 0.6558(6) 0.0235(12) Uani 1 1 d .
H11A H 0.1819 0.3970 0.6017 0.028 Uiso 1 1 calc R
C12A C -0.0526(4) 0.4094(3) 0.3845(6) 0.0292(13) Uani 1 1 d .
H12A H -0.0173 0.4558 0.3853 0.044 Uiso 1 1 calc R
H12B H -0.1007 0.4203 0.4227 0.044 Uiso 1 1 calc R
H12C H -0.0805 0.3918 0.2938 0.044 Uiso 1 1 calc R
C13A C 0.0838(4) 0.3295(3) 0.4046(6) 0.0223(11) Uani 1 1 d .
C14A C 0.1166(4) 0.3701(3) 0.3212(6) 0.0268(13) Uani 1 1 d .
H14A H 0.0946 0.4181 0.2835 0.032 Uiso 1 1 calc R
C15A C 0.1897(4) 0.3281(3) 0.3004(6) 0.0307(14) Uani 1 1 d .
H15A H 0.2247 0.3424 0.2463 0.037 Uiso 1 1 calc R
C16A C 0.1991(5) 0.2637(3) 0.3735(7) 0.0351(16) Uani 1 1 d .
H16A H 0.2424 0.2244 0.3794 0.042 Uiso 1 1 calc R
Br1B Br 0.74847(4) 0.03525(3) 0.11080(6) 0.03105(18) Uani 1 1 d .
C1B C 0.4909(5) 0.4007(3) 0.3259(7) 0.0352(15) Uani 1 1 d .
H1B H 0.5031 0.4104 0.4169 0.042 Uiso 1 1 calc R
N1B N 0.5543(4) 0.3796(3) 0.2684(6) 0.0388(13) Uani 1 1 d .
H1B1 H 0.6131 0.3733 0.3100 0.047 Uiso 1 1 calc R
C2B C 0.4090(5) 0.4053(3) 0.2322(7) 0.0357(15) Uani 1 1 d .
H2B H 0.3531 0.4188 0.2449 0.043 Uiso 1 1 calc R
N2B N 0.4395(4) 0.2945(3) -0.1563(6) 0.0385(13) Uani 1 1 d .
H2B1 H 0.4414 0.2495 -0.1197 0.046 Uiso 1 1 calc R
C3B C 0.4207(4) 0.3863(3) 0.1102(6) 0.0291(13) Uani 1 1 d .
H3B H 0.3743 0.3853 0.0267 0.035 Uiso 1 1 calc R
C4B C 0.5114(4) 0.3697(3) 0.1354(6) 0.0300(13) Uani 1 1 d .
C5B C 0.5632(4) 0.3537(3) 0.0389(6) 0.0273(13) Uani 1 1 d .
C6B C 0.6119(4) 0.2758(3) 0.0661(6) 0.0247(12) Uani 1 1 d .
C7B C 0.5865(4) 0.2188(3) 0.1370(6) 0.0260(12) Uani 1 1 d .
H7B H 0.5403 0.2286 0.1753 0.031 Uiso 1 1 calc R
C8B C 0.6283(4) 0.1475(3) 0.1524(6) 0.0272(12) Uani 1 1 d .
H8B H 0.6109 0.1088 0.2009 0.033 Uiso 1 1 calc R
C9B C 0.6951(4) 0.1339(3) 0.0964(6) 0.0239(12) Uani 1 1 d .
C10B C 0.7224(4) 0.1890(3) 0.0285(6) 0.0254(12) Uani 1 1 d .
H10B H 0.7700 0.1794 -0.0071 0.030 Uiso 1 1 calc R
C11B C 0.6799(4) 0.2590(3) 0.0121(6) 0.0279(13) Uani 1 1 d .
H11B H 0.6976 0.2970 -0.0376 0.034 Uiso 1 1 calc R
C12B C 0.6339(5) 0.4172(3) 0.0542(8) 0.0404(17) Uani 1 1 d .
H12D H 0.6649 0.4103 -0.0109 0.061 Uiso 1 1 calc R
H12E H 0.6788 0.4152 0.1428 0.061 Uiso 1 1 calc R
H12F H 0.6030 0.4666 0.0406 0.061 Uiso 1 1 calc R
C13B C 0.4958(4) 0.3548(3) -0.0986(6) 0.0279(13) Uani 1 1 d .
C14B C 0.4708(5) 0.4141(4) -0.1858(7) 0.0376(16) Uani 1 1 d .
H14B H 0.4962 0.4638 -0.1739 0.045 Uiso 1 1 calc R
C15B C 0.4000(5) 0.3871(5) -0.2965(8) 0.058(2) Uani 1 1 d .
H15B H 0.3700 0.4157 -0.3734 0.070 Uiso 1 1 calc R
C16B C 0.3815(5) 0.3135(5) -0.2756(8) 0.054(2) Uani 1 1 d .
H16B H 0.3365 0.2817 -0.3338 0.065 Uiso 1 1 calc R

loop_
_atom_site_aniso_label
_atom_site_aniso_U_11
_atom_site_aniso_U_22
_atom_site_aniso_U_33
_atom_site_aniso_U_23
_atom_site_aniso_U_13
_atom_site_aniso_U_12
Br1A 0.0404(3) 0.0304(3) 0.0150(3) -0.0014(2) 0.0082(2) -0.0003(3)
C1A 0.033(3) 0.026(3) 0.019(3) -0.009(2) 0.018(2) -0.011(2)
N1A 0.034(3) 0.026(2) 0.008(2) 0.0000(17) 0.0075(19) -0.0079(19)
C2A 0.031(3) 0.030(3) 0.029(4) -0.011(2) 0.018(3) -0.007(2)
N2A 0.048(3) 0.019(2) 0.037(4) 0.003(2) 0.030(3) -0.001(2)
C3A 0.031(3) 0.027(2) 0.017(3) -0.004(2) 0.012(2) 0.004(2)
C4A 0.026(3) 0.024(2) 0.018(3) 0.002(2) 0.012(2) 0.001(2)
C5A 0.031(3) 0.020(2) 0.022(3) 0.001(2) 0.013(2) -0.005(2)
C6A 0.029(3) 0.017(2) 0.018(3) 0.0033(19) 0.010(2) 0.000(2)
C7A 0.026(3) 0.027(3) 0.020(3) 0.002(2) 0.011(2) -0.002(2)
C8A 0.039(3) 0.024(2) 0.017(3) 0.002(2) 0.018(3) -0.001(2)
C9A 0.037(3) 0.016(2) 0.005(3) 0.0025(18) 0.005(2) -0.001(2)
C10A 0.028(3) 0.019(2) 0.020(3) 0.001(2) 0.013(2) -0.001(2)
C11A 0.032(3) 0.019(2) 0.026(4) 0.003(2) 0.018(3) 0.001(2)
C12A 0.040(3) 0.026(3) 0.026(4) -0.001(2) 0.016(3) 0.001(2)
C13A 0.037(3) 0.020(2) 0.012(3) 0.002(2) 0.012(2) -0.001(2)
C14A 0.041(3) 0.028(3) 0.014(3) 0.002(2) 0.012(3) -0.004(2)
C15A 0.035(3) 0.038(3) 0.027(4) -0.007(3) 0.021(3) -0.012(3)
C16A 0.046(4) 0.026(3) 0.046(5) -0.015(3) 0.032(3) -0.007(3)
Br1B 0.0420(4) 0.0265(3) 0.0259(4) 0.0012(2) 0.0129(3) 0.0055(3)
C1B 0.042(4) 0.042(3) 0.025(4) 0.001(3) 0.016(3) 0.008(3)
N1B 0.035(3) 0.045(3) 0.034(4) 0.002(2) 0.009(3) 0.009(2)
C2B 0.044(4) 0.033(3) 0.038(4) 0.004(3) 0.024(3) 0.006(3)
N2B 0.039(3) 0.049(3) 0.029(4) -0.004(2) 0.013(3) 0.003(3)
C3B 0.032(3) 0.032(3) 0.024(4) 0.004(2) 0.010(3) -0.001(2)
C4B 0.043(4) 0.028(3) 0.021(4) 0.002(2) 0.013(3) 0.009(3)
C5B 0.031(3) 0.026(3) 0.029(4) 0.001(2) 0.015(3) 0.002(2)
C6B 0.027(3) 0.021(2) 0.027(4) 0.001(2) 0.010(2) -0.001(2)
C7B 0.038(3) 0.029(3) 0.018(3) 0.001(2) 0.019(3) -0.001(2)
C8B 0.038(3) 0.029(3) 0.016(3) 0.005(2) 0.011(3) -0.002(2)
C9B 0.031(3) 0.025(2) 0.018(3) 0.004(2) 0.011(2) 0.005(2)
C10B 0.032(3) 0.035(3) 0.013(3) -0.001(2) 0.012(2) 0.005(2)
C11B 0.034(3) 0.031(3) 0.022(4) 0.008(2) 0.013(3) 0.000(2)
C12B 0.043(4) 0.027(3) 0.057(5) 0.001(3) 0.025(4) -0.003(3)
C13B 0.034(3) 0.031(3) 0.025(4) 0.005(2) 0.019(3) 0.008(3)
C14B 0.046(4) 0.042(3) 0.036(4) 0.020(3) 0.029(3) 0.023(3)
C15B 0.053(5) 0.103(7) 0.030(5) 0.027(4) 0.028(4) 0.046(5)
C16B 0.038(4) 0.093(6) 0.034(5) -0.008(4) 0.015(3) 0.016(4)

loop_
_atom_type_symbol
_atom_type_description
_atom_type_scat_dispersion_real
_atom_type_scat_dispersion_imag
_atom_type_scat_source
C C 0.0033 0.0016 'International Tables Vol C Tables 4.2.6.8 and 6.1.1.4'
H H 0.0000 0.0000 'International Tables Vol C Tables 4.2.6.8 and 6.1.1.4'
N N 0.0061 0.0033 'International Tables Vol C Tables 4.2.6.8 and 6.1.1.4'
Br Br -0.2901 2.4595 'International Tables Vol C Tables 4.2.6.8 and 6.1.1.4'

loop_
_geom_angle_atom_site_label_1
_geom_angle_atom_site_label_2
_geom_angle_atom_site_label_3
_geom_angle
C2A C1A N1A 108.7(5)
C1A N1A C4A 108.9(5)
C1A C2A C3A 107.3(5)
C16A N2A C13A 110.8(5)
C4A C3A C2A 107.7(5)
C3A C4A N1A 107.4(5)
C3A C4A C5A 131.1(5)
N1A C4A C5A 121.2(5)
C13A C5A C4A 108.7(4)
C13A C5A C6A 110.9(5)
C4A C5A C6A 111.6(4)
C13A C5A C12A 108.9(5)
C4A C5A C12A 108.4(5)
C6A C5A C12A 108.3(4)
C11A C6A C7A 118.8(5)
C11A C6A C5A 122.6(5)
C7A C6A C5A 118.5(5)
C8A C7A C6A 120.1(5)
C9A C8A C7A 119.4(5)
C8A C9A C10A 121.8(5)
C8A C9A Br1A 118.6(4)
C10A C9A Br1A 119.5(4)
C9A C10A C11A 118.3(5)
C6A C11A C10A 121.5(5)
C14A C13A N2A 106.1(5)
C14A C13A C5A 132.2(5)
N2A C13A C5A 121.5(4)
C13A C14A C15A 108.4(5)
C16A C15A C14A 106.3(5)
N2A C16A C15A 108.4(5)
C2B C1B N1B 108.5(6)
C1B N1B C4B 109.4(5)
C1B C2B C3B 107.8(6)
C16B N2B C13B 111.3(6)
C4B C3B C2B 107.4(6)
C3B C4B N1B 106.9(5)
C3B C4B C5B 129.4(6)
N1B C4B C5B 123.2(6)
C13B C5B C4B 108.5(5)
C13B C5B C12B 109.6(5)
C4B C5B C12B 107.9(5)
C13B C5B C6B 109.6(5)
C4B C5B C6B 111.5(5)
C12B C5B C6B 109.8(5)
C11B C6B C7B 117.8(5)
C11B C6B C5B 119.8(5)
C7B C6B C5B 122.2(5)
C6B C7B C8B 120.5(5)
C9B C8B C7B 119.3(5)
C10B C9B C8B 121.4(5)
C10B C9B Br1B 119.3(4)
C8B C9B Br1B 119.4(4)
C9B C10B C11B 119.0(5)
C10B C11B C6B 122.0(5)
C14B C13B N2B 106.3(6)
C14B C13B C5B 129.2(6)
N2B C13B C5B 124.2(5)
C13B C14B C15B 106.7(7)
C16B C15B C14B 109.2(7)
N2B C16B C15B 106.4(7)

loop_
_geom_bond_atom_site_label_1
_geom_bond_atom_site_label_2
_geom_bond_distance
Br1A C9A 1.911(5)
C1A C2A 1.347(8)
C1A N1A 1.373(6)
N1A C4A 1.375(7)
C2A C3A 1.419(8)
N2A C16A 1.354(7)
N2A C13A 1.371(7)
C3A C4A 1.368(8)
C4A C5A 1.513(7)
C5A C13A 1.509(7)
C5A C6A 1.537(8)
C5A C12A 1.548(8)
C6A C11A 1.377(8)
C6A C7A 1.411(8)
C7A C8A 1.388(8)
C8A C9A 1.370(8)
C9A C10A 1.388(7)
C10A C11A 1.389(8)
C13A C14A 1.369(7)
C14A C15A 1.429(8)
C15A C16A 1.359(9)
Br1B C9B 1.906(5)
C1B C2B 1.339(9)
C1B N1B 1.372(8)
N1B C4B 1.378(8)
C2B C3B 1.423(9)
N2B C16B 1.346(9)
N2B C13B 1.384(8)
C3B C4B 1.372(8)
C4B C5B 1.531(8)
C5B C13B 1.506(9)
C5B C12B 1.534(8)
C5B C6B 1.546(7)
C6B C11B 1.391(8)
C6B C7B 1.392(7)
C7B C8B 1.397(7)
C8B C9B 1.378(7)
C9B C10B 1.363(7)
C10B C11B 1.380(7)
C13B C14B 1.371(8)
C14B C15B 1.412(11)
C15B C16B 1.360(11)

loop_
_geom_torsion_atom_site_label_1
_geom_torsion_atom_site_label_2
_geom_torsion_atom_site_label_3
_geom_torsion_atom_site_label_4
_geom_torsion
C2A C1A N1A C4A 0.3(6)
N1A C1A C2A C3A 0.0(6)
C1A C2A C3A C4A -0.3(6)
C2A C3A C4A N1A 0.5(6)
C2A C3A C4A C5A 174.3(5)
C1A N1A C4A C3A -0.5(6)
C1A N1A C4A C5A -175.1(5)
C3A C4A C5A C13A -85.7(7)
N1A C4A C5A C13A 87.5(6)
C3A C4A C5A C6A 151.7(6)
N1A C4A C5A C6A -35.1(7)
C3A C4A C5A C12A 32.5(8)
N1A C4A C5A C12A -154.3(5)
C13A C5A C6A C11A 14.5(6)
C4A C5A C6A C11A 135.8(5)
C12A C5A C6A C11A -104.9(6)
C13A C5A C6A C7A -169.0(4)
C4A C5A C6A C7A -47.7(6)
C12A C5A C6A C7A 71.6(6)
C11A C6A C7A C8A -0.8(7)
C5A C6A C7A C8A -177.4(5)
C6A C7A C8A C9A 0.4(7)
C7A C8A C9A C10A 0.2(7)
C7A C8A C9A Br1A -178.2(4)
C8A C9A C10A C11A -0.3(7)
Br1A C9A C10A C11A 178.0(4)
C7A C6A C11A C10A 0.6(7)
C5A C6A C11A C10A 177.1(4)
C9A C10A C11A C6A -0.1(7)
C16A N2A C13A C14A -1.2(7)
C16A N2A C13A C5A -177.0(5)
C4A C5A C13A C14A 139.1(6)
C6A C5A C13A C14A -97.9(7)
C12A C5A C13A C14A 21.1(9)
C4A C5A C13A N2A -46.4(7)
C6A C5A C13A N2A 76.6(6)
C12A C5A C13A N2A -164.4(5)
N2A C13A C14A C15A 1.1(7)
C5A C13A C14A C15A 176.3(6)
C13A C14A C15A C16A -0.6(7)
C13A N2A C16A C15A 0.9(7)
C14A C15A C16A N2A -0.1(7)
C2B C1B N1B C4B -0.6(7)
N1B C1B C2B C3B 0.0(7)
C1B C2B C3B C4B 0.6(7)
C2B C3B C4B N1B -1.0(6)
C2B C3B C4B C5B -173.1(5)
C1B N1B C4B C3B 1.0(6)
C1B N1B C4B C5B 173.8(5)
C3B C4B C5B C13B -2.9(8)
N1B C4B C5B C13B -173.9(5)
C3B C4B C5B C12B 115.8(7)
N1B C4B C5B C12B -55.2(7)
C3B C4B C5B C6B -123.6(6)
N1B C4B C5B C6B 65.4(7)
C13B C5B C6B C11B 75.8(7)
C4B C5B C6B C11B -164.1(5)
C12B C5B C6B C11B -44.6(7)
C13B C5B C6B C7B -100.2(6)
C4B C5B C6B C7B 19.9(8)
C12B C5B C6B C7B 139.4(6)
C11B C6B C7B C8B -0.1(9)
C5B C6B C7B C8B 175.9(5)
C6B C7B C8B C9B -0.1(9)
C7B C8B C9B C10B 1.3(9)
C7B C8B C9B Br1B -177.3(4)
C8B C9B C10B C11B -2.2(9)
Br1B C9B C10B C11B 176.4(4)
C9B C10B C11B C6B 2.0(9)
C7B C6B C11B C10B -0.8(9)
C5B C6B C11B C10B -177.0(5)
C16B N2B C13B C14B 0.6(7)
C16B N2B C13B C5B 175.1(6)
C4B C5B C13B C14B 92.4(7)
C12B C5B C13B C14B -25.2(8)
C6B C5B C13B C14B -145.7(6)
C4B C5B C13B N2B -80.8(6)
C12B C5B C13B N2B 161.6(5)
C6B C5B C13B N2B 41.1(7)
N2B C13B C14B C15B -1.0(7)
C5B C13B C14B C15B -175.1(6)
C13B C14B C15B C16B 1.1(8)
C13B N2B C16B C15B 0.1(7)
C14B C15B C16B N2B -0.7(8)
